data_7709418
loop_
_publ_author_name
'Ang, Pau Lin'
'Nguyen, Van Ha'
'Yip, John H. K.'

_publ_section_title
;
 Hetero- and homoleptic binuclear gold(I)-thiolate and -halide complexes -
 ligand exchange kinetics and supramolecular structures.
;
_journal_issue 8
_journal_name_full 'Dalton transactions (Cambridge, England : 2003)'
_journal_page_first 3081
_journal_page_last 3095
_journal_paper_doi 10.1039/d1dt04245a
_journal_volume 51
_journal_year 2022
_chemical_formula_sum 'C45.5 H35.5 Au2 Cl O0.5 P2 S'
_chemical_formula_weight 1113.62
_space_group_crystal_system monoclinic
_space_group_IT_number 14
_space_group_name_Hall '-P 2yn'
_space_group_name_H-M_alt 'P 1 21/n 1'
_atom_sites_solution_hydrogens geom
_atom_sites_solution_primary 'Dual Space'
_audit_creation_method SHELXL-2018/3
_audit_update_record
;
2021-09-01 deposited with the CCDC.	2022-01-20 downloaded from the CCDC.
;
_cell_angle_alpha 90
_cell_angle_beta 92.121(3)
_cell_angle_gamma 90
_cell_formula_units_Z 4
_cell_length_a 10.3625(15)
_cell_length_b 19.214(3)
_cell_length_c 20.680(3)
_cell_measurement_reflns_used 4872
_cell_measurement_temperature 100(2)
_cell_measurement_theta_max 24.12
_cell_measurement_theta_min 2.34
_cell_volume 4114.7(11)
_computing_cell_refinement 'APEX3 v2016.1-0 (Bruker AXS)'
_computing_data_collection 'APEX3 (Bruker AXS)'
_computing_data_reduction 'SAINT V8.32B (Bruker AXS Inc., 2014)'
_computing_molecular_graphics 'Bruker SHELXTL'
_computing_publication_material 'Bruker SHELXTL'
_computing_structure_refinement 'SHELXL--2014 (Sheldrick 2014)'
_computing_structure_solution 'SHELXT--(Sheldrick 2015)'
_diffrn_ambient_temperature 100(2)
_diffrn_measured_fraction_theta_full 0.999
_diffrn_measured_fraction_theta_max 0.999
_diffrn_measurement_device_type 'Bruker D8 Venture'
_diffrn_measurement_method '\f and \w scans'
_diffrn_radiation_type MoK\a
_diffrn_radiation_wavelength 0.71073
_diffrn_reflns_av_R_equivalents 0.0669
_diffrn_reflns_av_unetI/netI 0.0895
_diffrn_reflns_Laue_measured_fraction_full 0.999
_diffrn_reflns_Laue_measured_fraction_max 0.999
_diffrn_reflns_limit_h_max 10
_diffrn_reflns_limit_h_min -13
_diffrn_reflns_limit_k_max 25
_diffrn_reflns_limit_k_min -25
_diffrn_reflns_limit_l_max 26
_diffrn_reflns_limit_l_min -27
_diffrn_reflns_number 30926
_diffrn_reflns_point_group_measured_fraction_full 0.999
_diffrn_reflns_point_group_measured_fraction_max 0.999
_diffrn_reflns_theta_full 25.242
_diffrn_reflns_theta_max 28.281
_diffrn_reflns_theta_min 2.120
_diffrn_source 'Microfocus Sealed Tube'
_exptl_absorpt_coefficient_mu 7.349
_exptl_absorpt_correction_T_max 0.2627
_exptl_absorpt_correction_T_min 0.2043
_exptl_absorpt_correction_type multi-scan
_exptl_absorpt_process_details 'Sadabs, (Sheldrick 2012)'
_exptl_crystal_colour Orange
_exptl_crystal_density_diffrn 1.798
_exptl_crystal_density_meas ?
_exptl_crystal_density_method 'Not Measured'
_exptl_crystal_description Block
_exptl_crystal_F_000 2134
_exptl_crystal_size_max 0.460
_exptl_crystal_size_mid 0.360
_exptl_crystal_size_min 0.260
_refine_diff_density_max 1.760
_refine_diff_density_min -1.678
_refine_diff_density_rms 0.229
_refine_ls_extinction_method none
_refine_ls_goodness_of_fit_ref 1.031
_refine_ls_hydrogen_treatment constr
_refine_ls_matrix_type full
_refine_ls_number_parameters 634
_refine_ls_number_reflns 10196
_refine_ls_number_restraints 724
_refine_ls_restrained_S_all 0.998
_refine_ls_R_factor_all 0.0858
_refine_ls_R_factor_gt 0.0554
_refine_ls_shift/su_max 0.001
_refine_ls_shift/su_mean 0.000
_refine_ls_structure_factor_coef Fsqd
_refine_ls_weighting_details 'w=1/[\s^2^(Fo^2^)+(0.0602P)^2^] where P=(Fo^2^+2Fc^2^)/3'
_refine_ls_weighting_scheme calc
_refine_ls_wR_factor_gt 0.1136
_refine_ls_wR_factor_ref 0.1210
_reflns_Friedel_coverage 0.000
_reflns_number_gt 7439
_reflns_number_total 10196
_reflns_threshold_expression 'I > 2\s(I)'
_cod_data_source_file d1dt04245a2.cif
_cod_data_source_block Au2(SPh)Cl
_cod_depositor_comments
;
The following automatic conversions were performed:

data item '_exptl_absorpt_correction_type' value 'Multi-scan' was
changed to 'multi-scan' in accordance with the
/home/data/users/saulius/crontab/automatic-downloads/rss-feeds/RSC/lib/dictionaries/cif_core.dic
dictionary named 'cif_core.dic' version 2.4.2 last updated on
2011-04-26.

data item '_exptl_crystal_density_meas' value 'Not Measured' was
changed to '?' -- the value is perceived as not measured.

Automatic conversion script
Id: cif_fix_values 7556 2019-12-06 15:28:31Z antanas 

 Adding full bibliography for 7709417--7709420.cif.
;
_cod_original_cell_volume 4114.7(10)
_cod_original_sg_symbol_H-M 'P 21/n'
_cod_original_formula_sum 'C45.50 H35.50 Au2 Cl O0.50 P2 S'
_cod_database_code 7709418
_shelx_shelxl_version_number 2018/3
_shelx_space_group_comment
; 
The symmetry employed for this shelxl refinement is uniquely defined 
by the following loop, which should always be used as a source of 
symmetry information in preference to the above space-group names. 
They are only intended as comments. 
;
_shelx_estimated_absorpt_t_min 0.133
_shelx_estimated_absorpt_t_max 0.251
_computing_bruker_data_scaling 'SADABS V2012/1 (Bruker AXS Inc.)'

loop_
_space_group_symop_operation_xyz
'x, y, z'
'-x+1/2, y+1/2, -z+1/2'
'-x, -y, -z'
'x-1/2, -y-1/2, z-1/2'

loop_
_atom_site_label
_atom_site_type_symbol
_atom_site_fract_x
_atom_site_fract_y
_atom_site_fract_z
_atom_site_U_iso_or_equiv
_atom_site_adp_type
_atom_site_occupancy
_atom_site_site_symmetry_order
_atom_site_calc_flag
_atom_site_refinement_flags_posn
_atom_site_refinement_flags_adp
_atom_site_refinement_flags_occupancy
_atom_site_disorder_assembly
_atom_site_disorder_group
Au1 Au 0.45409(3) 0.33059(2) 0.34126(2) 0.01896(9) Uani 1 1 d . . . . .
Au2 Au 0.80102(3) 0.70286(2) 0.57233(2) 0.01711(9) Uani 1 1 d . . . . .
P1 P 0.4839(2) 0.44246(10) 0.31315(9) 0.0169(4) Uani 1 1 d D . . . .
P2 P 0.7648(2) 0.68660(10) 0.46631(9) 0.0145(4) Uani 1 1 d . . . . .
Cl1 Cl 0.8539(2) 0.72100(11) 0.68014(9) 0.0306(5) Uani 1 1 d . . . . .
C1 C 0.5629(8) 0.4952(4) 0.3771(3) 0.0151(16) Uani 1 1 d . . . . .
C2 C 0.4916(7) 0.5389(4) 0.4163(3) 0.0150(16) Uani 1 1 d . . . . .
C3 C 0.3574(8) 0.5321(4) 0.4245(4) 0.0211(17) Uani 1 1 d . . . . .
H3 H 0.311870 0.495853 0.402301 0.025 Uiso 1 1 calc R U . . .
C4 C 0.2906(8) 0.5761(4) 0.4635(4) 0.0212(17) Uani 1 1 d . . . . .
H4 H 0.200672 0.569722 0.468608 0.025 Uiso 1 1 calc R U . . .
C5 C 0.3576(8) 0.6313(4) 0.4961(3) 0.0204(17) Uani 1 1 d . . . . .
H5 H 0.311758 0.662884 0.522171 0.024 Uiso 1 1 calc R U . . .
C6 C 0.4859(7) 0.6388(4) 0.4901(3) 0.0152(16) Uani 1 1 d . . . . .
H6 H 0.529043 0.675322 0.513080 0.018 Uiso 1 1 calc R U . . .
C7 C 0.5588(7) 0.5945(4) 0.4509(3) 0.0146(16) Uani 1 1 d . . . . .
C8 C 0.6942(7) 0.6028(4) 0.4444(3) 0.0143(16) Uani 1 1 d . . . . .
C9 C 0.7651(8) 0.5456(4) 0.4202(3) 0.0181(17) Uani 1 1 d . . . . .
C10 C 0.9038(8) 0.5405(4) 0.4291(4) 0.0214(18) Uani 1 1 d . . . . .
H10 H 0.950576 0.576828 0.450581 0.026 Uiso 1 1 calc R U . . .
C11 C 0.9675(8) 0.4841(4) 0.4070(4) 0.0240(18) Uani 1 1 d . . . . .
H11 H 1.058642 0.481506 0.413455 0.029 Uiso 1 1 calc R U . . .
C12 C 0.9018(8) 0.4290(4) 0.3746(4) 0.0224(18) Uani 1 1 d . . . . .
H12 H 0.947720 0.389263 0.360767 0.027 Uiso 1 1 calc R U . . .
C13 C 0.7717(8) 0.4337(4) 0.3635(4) 0.0193(17) Uani 1 1 d . . . . .
H13 H 0.728713 0.397310 0.340276 0.023 Uiso 1 1 calc R U . . .
C14 C 0.6974(7) 0.4911(4) 0.3854(3) 0.0145(15) Uani 1 1 d . . . . .
S1 S 0.4605(3) 0.21427(11) 0.36980(10) 0.0301(4) Uani 0.803(9) 1 d D U P A 1
C15 C 0.6305(9) 0.1979(6) 0.3785(4) 0.0311(5) Uani 0.803(9) 1 d D U P A 1
C16 C 0.6873(10) 0.1614(6) 0.4282(5) 0.0314(5) Uani 0.803(9) 1 d D U P A 1
H16 H 0.634802 0.144188 0.461343 0.038 Uiso 0.803(9) 1 calc R U P A 1
C17 C 0.8207(10) 0.1482(6) 0.4324(5) 0.0317(6) Uani 0.803(9) 1 d D U P A 1
H17 H 0.856827 0.120630 0.466598 0.038 Uiso 0.803(9) 1 calc R U P A 1
C18 C 0.8977(11) 0.1755(5) 0.3866(5) 0.0318(6) Uani 0.803(9) 1 d D U P A 1
H18 H 0.988342 0.168272 0.390770 0.038 Uiso 0.803(9) 1 calc R U P A 1
C19 C 0.8480(10) 0.2135(5) 0.3339(5) 0.0317(6) Uani 0.803(9) 1 d D U P A 1
H19 H 0.901852 0.229282 0.300730 0.038 Uiso 0.803(9) 1 calc R U P A 1
C20 C 0.7188(10) 0.2269(5) 0.3321(5) 0.0314(5) Uani 0.803(9) 1 d D U P A 1
H20 H 0.684437 0.256600 0.299080 0.038 Uiso 0.803(9) 1 calc R U P A 1
S1X S 0.4605(3) 0.21427(11) 0.36980(10) 0.0301(4) Uani 0.197(9) 1 d D U P A 2
C15X C 0.6329(9) 0.2078(14) 0.3677(6) 0.0310(5) Uani 0.197(9) 1 d D U P A 2
C16X C 0.7111(11) 0.1923(19) 0.4200(6) 0.0314(5) Uani 0.197(9) 1 d D U P A 2
H16X H 0.675920 0.192823 0.461735 0.038 Uiso 0.197(9) 1 calc R U P A 2
C17X C 0.8422(13) 0.1754(18) 0.4144(8) 0.0316(6) Uani 0.197(9) 1 d D U P A 2
H17X H 0.891205 0.157838 0.450523 0.038 Uiso 0.197(9) 1 calc R U P A 2
C18X C 0.8981(13) 0.1847(19) 0.3562(9) 0.0317(6) Uani 0.197(9) 1 d D U P A 2
H18X H 0.988550 0.177775 0.353622 0.038 Uiso 0.197(9) 1 calc R U P A 2
C19X C 0.8269(12) 0.2041(17) 0.3006(9) 0.0316(6) Uani 0.197(9) 1 d D U P A 2
H19X H 0.867153 0.211874 0.260726 0.038 Uiso 0.197(9) 1 calc R U P A 2
C20X C 0.6969(11) 0.2113(18) 0.3061(7) 0.0314(5) Uani 0.197(9) 1 d D U P A 2
H20X H 0.645317 0.219021 0.267787 0.038 Uiso 0.197(9) 1 calc R U P A 2
C1V C 0.6494(8) 0.7481(4) 0.4290(3) 0.0196(17) Uani 1 1 d . . . . .
C2V C 0.6184(9) 0.8088(4) 0.4609(4) 0.0259(19) Uani 1 1 d . . . . .
H2V H 0.657765 0.818983 0.502001 0.031 Uiso 1 1 calc R U . . .
C3V C 0.5303(10) 0.8544(5) 0.4329(5) 0.045(3) Uani 1 1 d . . . . .
H3V H 0.508465 0.895817 0.455106 0.054 Uiso 1 1 calc R U . . .
C4V C 0.4747(10) 0.8409(6) 0.3743(5) 0.050(3) Uani 1 1 d . . . . .
H4V H 0.413323 0.872558 0.355787 0.060 Uiso 1 1 calc R U . . .
C5V C 0.5062(10) 0.7816(6) 0.3410(5) 0.045(3) Uani 1 1 d . . . . .
H5V H 0.468709 0.773143 0.299079 0.054 Uiso 1 1 calc R U . . .
C6V C 0.5917(9) 0.7347(5) 0.3683(4) 0.030(2) Uani 1 1 d . . . . .
H6V H 0.611661 0.693107 0.345943 0.036 Uiso 1 1 calc R U . . .
C1W C 0.9086(8) 0.7000(4) 0.4201(4) 0.0206(5) Uani 0.803(9) 1 d D U P A 1
C2W C 0.9142(10) 0.6895(10) 0.3540(4) 0.0206(6) Uani 0.803(9) 1 d D U P A 1
H2W H 0.841471 0.669985 0.331302 0.025 Uiso 0.803(9) 1 calc R U P A 1
C3W C 1.0209(10) 0.7064(7) 0.3201(5) 0.0206(6) Uani 0.803(9) 1 d D U P A 1
H3W H 1.021129 0.699142 0.274686 0.025 Uiso 0.803(9) 1 calc R U P A 1
C4W C 1.1292(10) 0.7342(6) 0.3525(5) 0.0206(6) Uani 0.803(9) 1 d D U P A 1
H4W H 1.203426 0.746292 0.329386 0.025 Uiso 0.803(9) 1 calc R U P A 1
C5W C 1.1276(10) 0.7443(6) 0.4197(5) 0.0207(6) Uani 0.803(9) 1 d D U P A 1
H5W H 1.202936 0.760617 0.442497 0.025 Uiso 0.803(9) 1 calc R U P A 1
C6W C 1.0150(9) 0.7302(7) 0.4535(5) 0.0207(6) Uani 0.803(9) 1 d D U P A 1
H6W H 1.011097 0.741066 0.498242 0.025 Uiso 0.803(9) 1 calc R U P A 1
C7W C 0.9086(8) 0.7000(4) 0.4201(4) 0.0206(5) Uani 0.197(9) 1 d D U P A 2
C8W C 0.893(3) 0.690(4) 0.3540(10) 0.0206(6) Uani 0.197(9) 1 d D U P A 2
H8W H 0.809750 0.677364 0.336477 0.025 Uiso 0.197(9) 1 calc R U P A 2
C9W C 0.993(3) 0.698(3) 0.3129(13) 0.0206(6) Uani 0.197(9) 1 d D U P A 2
H9W H 0.981037 0.684407 0.268913 0.025 Uiso 0.197(9) 1 calc R U P A 2
C10W C 1.110(3) 0.725(2) 0.3346(15) 0.0206(6) Uani 0.197(9) 1 d D U P A 2
H10W H 1.178010 0.731611 0.305768 0.025 Uiso 0.197(9) 1 calc R U P A 2
C11W C 1.125(3) 0.743(3) 0.4003(15) 0.0207(6) Uani 0.197(9) 1 d D U P A 2
H11W H 1.199341 0.768131 0.415209 0.025 Uiso 0.197(9) 1 calc R U P A 2
C12W C 1.030(2) 0.724(3) 0.4440(13) 0.0206(6) Uani 0.197(9) 1 d D U P A 2
H12W H 1.047722 0.726880 0.489355 0.025 Uiso 0.197(9) 1 calc R U P A 2
C1Y C 0.3427(8) 0.4901(4) 0.2834(3) 0.0173(16) Uani 1 1 d . . . . .
C2Y C 0.2263(8) 0.4551(4) 0.2738(4) 0.0211(18) Uani 1 1 d . . . . .
H2Y H 0.220715 0.407402 0.285349 0.025 Uiso 1 1 calc R U . . .
C3Y C 0.1185(8) 0.4886(4) 0.2476(4) 0.0236(18) Uani 1 1 d . . . . .
H3Y H 0.038237 0.464825 0.243447 0.028 Uiso 1 1 calc R U . . .
C4Y C 0.1285(9) 0.5568(4) 0.2277(4) 0.028(2) Uani 1 1 d . . . . .
H4Y H 0.056153 0.579310 0.207418 0.033 Uiso 1 1 calc R U . . .
C5Y C 0.2431(9) 0.5922(4) 0.2372(4) 0.033(2) Uani 1 1 d . . . . .
H5Y H 0.248270 0.639754 0.224789 0.039 Uiso 1 1 calc R U . . .
C6Y C 0.3492(8) 0.5600(4) 0.2640(4) 0.0254(19) Uani 1 1 d . . . . .
H6Y H 0.427931 0.584950 0.269654 0.030 Uiso 1 1 calc R U . . .
C1Z C 0.5902(8) 0.4496(4) 0.2452(4) 0.0249(5) Uani 0.56(4) 1 d D U P B 1
C2Z C 0.6100(19) 0.3954(7) 0.2024(6) 0.0250(6) Uani 0.56(4) 1 d D U P B 1
H2Z H 0.568114 0.351981 0.208440 0.030 Uiso 0.56(4) 1 calc R U P B 1
C3Z C 0.692(2) 0.4043(8) 0.1499(7) 0.0251(6) Uani 0.56(4) 1 d D U P B 1
H3Z H 0.704100 0.367317 0.120257 0.030 Uiso 0.56(4) 1 calc R U P B 1
C4Z C 0.7547(19) 0.4671(10) 0.1420(8) 0.0251(6) Uani 0.56(4) 1 d D U P B 1
H4Z H 0.811449 0.472810 0.107310 0.030 Uiso 0.56(4) 1 calc R U P B 1
C5Z C 0.7353(18) 0.5218(9) 0.1841(8) 0.0250(6) Uani 0.56(4) 1 d D U P B 1
H5Z H 0.775619 0.565409 0.177273 0.030 Uiso 0.56(4) 1 calc R U P B 1
C6Z C 0.657(3) 0.5126(8) 0.2359(10) 0.0249(6) Uani 0.56(4) 1 d D U P B 1
H6Z H 0.647973 0.549459 0.266053 0.030 Uiso 0.56(4) 1 calc R U P B 1
C7Z C 0.5902(8) 0.4496(4) 0.2452(4) 0.0249(5) Uani 0.44(4) 1 d D U P B 2
C8Z C 0.579(2) 0.3944(8) 0.2021(8) 0.0250(6) Uani 0.44(4) 1 d D U P B 2
H8Z H 0.524164 0.356188 0.211358 0.030 Uiso 0.44(4) 1 calc R U P B 2
C9Z C 0.648(3) 0.3950(9) 0.1444(7) 0.0251(6) Uani 0.44(4) 1 d D U P B 2
H9Z H 0.643729 0.356328 0.115729 0.030 Uiso 0.44(4) 1 calc R U P B 2
C10Z C 0.723(3) 0.4524(12) 0.1303(9) 0.0251(6) Uani 0.44(4) 1 d D U P B 2
H10Z H 0.767505 0.453693 0.091064 0.030 Uiso 0.44(4) 1 calc R U P B 2
C11Z C 0.732(2) 0.5081(12) 0.1727(10) 0.0250(6) Uani 0.44(4) 1 d D U P B 2
H11Z H 0.784283 0.546978 0.162656 0.030 Uiso 0.44(4) 1 calc R U P B 2
C12Z C 0.666(3) 0.5074(10) 0.2294(12) 0.0249(6) Uani 0.44(4) 1 d D U P B 2
H12Z H 0.672092 0.546131 0.257969 0.030 Uiso 0.44(4) 1 calc R U P B 2
O1S O 0.6651(15) 0.9980(8) 0.5319(8) 0.061(4) Uani 0.5 1 d . U P . .
C1S C 0.779(2) 0.9896(11) 0.5560(9) 0.045(5) Uani 0.5 1 d . U P . .
C2S C 0.843(2) 0.9333(12) 0.5481(10) 0.052(6) Uani 0.5 1 d . U P . .
H2SA H 0.805426 0.896144 0.523498 0.062 Uiso 0.5 1 calc R U P . .
H2SB H 0.927531 0.928694 0.566724 0.062 Uiso 0.5 1 calc R U P . .
C3S C 0.8310(19) 1.0500(10) 0.5952(9) 0.040(5) Uani 0.5 1 d . U P . .
H3SA H 0.925204 1.046084 0.600119 0.060 Uiso 0.5 1 calc R U P . .
H3SB H 0.793486 1.049487 0.638028 0.060 Uiso 0.5 1 calc R U P . .
H3SC H 0.808413 1.093621 0.573103 0.060 Uiso 0.5 1 calc R U P . .

loop_
_atom_site_aniso_label
_atom_site_aniso_U_11
_atom_site_aniso_U_22
_atom_site_aniso_U_33
_atom_site_aniso_U_23
_atom_site_aniso_U_13
_atom_site_aniso_U_12
Au1 0.02361(18) 0.01432(15) 0.01881(15) -0.00280(12) -0.00107(13) 0.00064(13)
Au2 0.01873(17) 0.01943(16) 0.01295(14) -0.00163(11) -0.00252(11) -0.00177(13)
P1 0.0175(11) 0.0140(10) 0.0191(10) -0.0023(8) -0.0011(8) 0.0000(8)
P2 0.0143(10) 0.0156(10) 0.0134(9) -0.0003(7) -0.0015(8) -0.0028(8)
Cl1 0.0421(14) 0.0325(12) 0.0165(10) -0.0033(8) -0.0066(9) -0.0063(10)
C1 0.020(4) 0.012(4) 0.013(3) 0.004(3) -0.003(3) 0.001(3)
C2 0.011(4) 0.012(4) 0.022(4) 0.004(3) -0.003(3) -0.001(3)
C3 0.014(4) 0.024(4) 0.025(4) -0.003(3) 0.001(3) -0.006(3)
C4 0.018(4) 0.024(4) 0.022(4) 0.004(3) 0.004(3) -0.002(3)
C5 0.027(5) 0.020(4) 0.015(4) -0.003(3) 0.006(3) 0.000(4)
C6 0.017(4) 0.016(4) 0.013(3) 0.000(3) 0.001(3) -0.005(3)
C7 0.014(4) 0.019(4) 0.010(3) 0.004(3) -0.001(3) 0.000(3)
C8 0.017(4) 0.018(4) 0.007(3) 0.004(3) 0.002(3) 0.002(3)
C9 0.019(4) 0.020(4) 0.016(4) 0.009(3) -0.003(3) -0.003(3)
C10 0.016(4) 0.024(4) 0.024(4) 0.012(3) 0.000(3) -0.005(3)
C11 0.014(4) 0.032(5) 0.027(4) 0.000(4) 0.007(4) 0.002(4)
C12 0.019(5) 0.020(4) 0.028(4) -0.003(3) 0.004(4) 0.006(3)
C13 0.020(4) 0.015(4) 0.022(4) 0.001(3) -0.005(3) 0.002(3)
C14 0.011(4) 0.014(4) 0.019(4) 0.001(3) 0.000(3) -0.003(3)
S1 0.0476(8) 0.0204(7) 0.0229(7) -0.0016(6) 0.0113(7) -0.0004(7)
C15 0.0484(10) 0.0216(9) 0.0239(9) -0.0012(8) 0.0106(8) -0.0006(8)
C16 0.0487(10) 0.0220(10) 0.0243(10) -0.0010(9) 0.0104(10) -0.0008(9)
C17 0.0488(11) 0.0223(10) 0.0246(10) -0.0009(10) 0.0101(10) -0.0009(10)
C18 0.0488(11) 0.0226(10) 0.0245(11) -0.0010(10) 0.0101(10) -0.0009(10)
C19 0.0487(11) 0.0224(10) 0.0245(10) -0.0010(9) 0.0102(10) -0.0008(10)
C20 0.0486(10) 0.0221(10) 0.0242(10) -0.0012(9) 0.0104(9) -0.0008(9)
S1X 0.0476(8) 0.0204(7) 0.0229(7) -0.0016(6) 0.0113(7) -0.0004(7)
C15X 0.0483(10) 0.0215(9) 0.0238(9) -0.0012(8) 0.0107(9) -0.0006(8)
C16X 0.0486(10) 0.0220(10) 0.0242(10) -0.0011(9) 0.0104(9) -0.0008(9)
C17X 0.0487(11) 0.0223(10) 0.0244(10) -0.0010(9) 0.0102(10) -0.0008(10)
C18X 0.0488(11) 0.0224(11) 0.0245(11) -0.0010(10) 0.0102(10) -0.0009(10)
C19X 0.0487(11) 0.0223(10) 0.0244(10) -0.0011(10) 0.0103(10) -0.0008(10)
C20X 0.0485(10) 0.0220(10) 0.0242(10) -0.0011(9) 0.0104(10) -0.0007(10)
C1V 0.018(4) 0.023(4) 0.018(4) 0.003(3) 0.004(3) -0.005(3)
C2V 0.028(5) 0.020(4) 0.030(5) 0.002(4) 0.005(4) 0.009(4)
C3V 0.048(7) 0.027(5) 0.061(7) 0.018(5) 0.024(6) 0.014(5)
C4V 0.034(6) 0.060(8) 0.054(7) 0.028(6) -0.012(5) 0.005(5)
C5V 0.029(6) 0.068(8) 0.037(6) 0.023(5) -0.007(5) 0.000(5)
C6V 0.025(5) 0.038(5) 0.027(5) 0.005(4) -0.006(4) -0.005(4)
C1W 0.0148(9) 0.0243(9) 0.0230(9) -0.0019(9) 0.0062(9) -0.0019(9)
C2W 0.0148(10) 0.0243(10) 0.0230(10) -0.0017(10) 0.0061(10) -0.0019(10)
C3W 0.0148(11) 0.0244(11) 0.0230(11) -0.0018(10) 0.0063(10) -0.0020(11)
C4W 0.0147(11) 0.0245(11) 0.0231(11) -0.0018(11) 0.0064(10) -0.0020(11)
C5W 0.0149(11) 0.0246(11) 0.0231(11) -0.0019(10) 0.0062(10) -0.0019(10)
C6W 0.0148(10) 0.0244(10) 0.0231(10) -0.0019(10) 0.0062(10) -0.0019(10)
C7W 0.0148(9) 0.0243(9) 0.0230(9) -0.0019(9) 0.0062(9) -0.0019(9)
C8W 0.0148(10) 0.0243(10) 0.0230(10) -0.0018(10) 0.0062(10) -0.0019(10)
C9W 0.0148(11) 0.0244(11) 0.0230(11) -0.0018(10) 0.0062(10) -0.0020(11)
C10W 0.0148(11) 0.0245(11) 0.0230(11) -0.0018(11) 0.0063(11) -0.0020(11)
C11W 0.0149(11) 0.0245(11) 0.0231(11) -0.0019(11) 0.0062(10) -0.0019(10)
C12W 0.0148(10) 0.0244(10) 0.0231(10) -0.0019(10) 0.0062(10) -0.0019(10)
C1Y 0.019(4) 0.015(4) 0.018(4) -0.010(3) -0.003(3) 0.000(3)
C2Y 0.025(5) 0.015(4) 0.023(4) 0.000(3) -0.004(4) 0.003(3)
C3Y 0.016(4) 0.023(4) 0.032(5) -0.002(4) 0.002(4) 0.001(3)
C4Y 0.029(5) 0.027(5) 0.026(4) 0.002(4) -0.004(4) 0.003(4)
C5Y 0.034(6) 0.019(4) 0.044(5) 0.000(4) -0.008(5) 0.008(4)
C6Y 0.020(5) 0.014(4) 0.042(5) 0.001(4) -0.002(4) -0.004(3)
C1Z 0.0233(9) 0.0287(9) 0.0226(9) -0.0028(9) 0.0019(9) 0.0019(9)
C2Z 0.0234(11) 0.0288(11) 0.0228(10) -0.0029(10) 0.0018(10) 0.0019(10)
C3Z 0.0235(11) 0.0290(11) 0.0229(11) -0.0030(10) 0.0019(11) 0.0017(11)
C4Z 0.0235(11) 0.0290(11) 0.0228(11) -0.0029(11) 0.0019(11) 0.0017(11)
C5Z 0.0235(11) 0.0289(11) 0.0227(11) -0.0029(10) 0.0019(11) 0.0017(11)
C6Z 0.0234(11) 0.0287(11) 0.0226(10) -0.0028(10) 0.0019(10) 0.0018(10)
C7Z 0.0233(9) 0.0287(9) 0.0226(9) -0.0028(9) 0.0019(9) 0.0019(9)
C8Z 0.0234(11) 0.0289(11) 0.0228(10) -0.0030(10) 0.0019(10) 0.0019(10)
C9Z 0.0235(11) 0.0290(11) 0.0229(11) -0.0030(10) 0.0018(11) 0.0018(11)
C10Z 0.0235(11) 0.0290(11) 0.0228(11) -0.0029(11) 0.0019(11) 0.0017(11)
C11Z 0.0235(11) 0.0289(11) 0.0227(11) -0.0029(10) 0.0019(11) 0.0017(11)
C12Z 0.0234(11) 0.0288(11) 0.0226(10) -0.0028(10) 0.0019(10) 0.0018(10)
O1S 0.047(7) 0.067(8) 0.068(8) -0.035(7) -0.006(6) 0.002(6)
C1S 0.049(7) 0.048(7) 0.036(6) 0.001(5) 0.001(5) -0.007(5)
C2S 0.030(8) 0.058(9) 0.067(9) 0.009(8) -0.021(7) 0.004(7)
C3S 0.035(8) 0.054(9) 0.030(7) -0.010(7) -0.001(7) -0.022(7)

loop_
_atom_type_symbol
_atom_type_description
_atom_type_scat_dispersion_real
_atom_type_scat_dispersion_imag
_atom_type_scat_source
C C 0.0033 0.0016 'International Tables Vol C Tables 4.2.6.8 and 6.1.1.4'
H H 0.0000 0.0000 'International Tables Vol C Tables 4.2.6.8 and 6.1.1.4'
P P 0.1023 0.0942 'International Tables Vol C Tables 4.2.6.8 and 6.1.1.4'
S S 0.1246 0.1234 'International Tables Vol C Tables 4.2.6.8 and 6.1.1.4'
Au Au -2.0133 8.8022 'International Tables Vol C Tables 4.2.6.8 and 6.1.1.4'
O O 0.0106 0.0060 'International Tables Vol C Tables 4.2.6.8 and 6.1.1.4'
Cl Cl 0.1484 0.1585 'International Tables Vol C Tables 4.2.6.8 and 6.1.1.4'

loop_
_geom_angle_atom_site_label_1
_geom_angle_atom_site_label_2
_geom_angle_atom_site_label_3
_geom_angle
_geom_angle_site_symmetry_1
_geom_angle_site_symmetry_3
_geom_angle_publ_flag
P1 Au1 S1X 170.45(9) . . ?
P1 Au1 S1 170.45(9) . . ?
P1 Au1 Au2 116.41(5) . 3_666 ?
S1X Au1 Au2 71.97(6) . 3_666 ?
S1 Au1 Au2 71.97(6) . 3_666 ?
P2 Au2 Cl1 175.85(8) . . ?
P2 Au2 Au1 113.23(5) . 3_666 ?
Cl1 Au2 Au1 70.89(6) . 3_666 ?
C1Y P1 C7Z 101.8(4) . . ?
C1Y P1 C1Z 101.8(4) . . ?
C1Y P1 C1 107.4(3) . . ?
C7Z P1 C1 104.3(4) . . ?
C1Z P1 C1 104.3(4) . . ?
C1Y P1 Au1 117.0(3) . . ?
C7Z P1 Au1 111.3(3) . . ?
C1Z P1 Au1 111.3(3) . . ?
C1 P1 Au1 113.8(2) . . ?
C7W P2 C8 108.9(3) . . ?
C1W P2 C8 108.9(3) . . ?
C7W P2 C1V 102.9(4) . . ?
C1W P2 C1V 102.9(4) . . ?
C8 P2 C1V 102.5(4) . . ?
C7W P2 Au2 112.6(3) . . ?
C1W P2 Au2 112.6(3) . . ?
C8 P2 Au2 114.8(2) . . ?
C1V P2 Au2 114.0(3) . . ?
C2 C1 C14 120.5(7) . . ?
C2 C1 P1 121.2(6) . . ?
C14 C1 P1 118.3(5) . . ?
C1 C2 C3 123.9(7) . . ?
C1 C2 C7 118.3(7) . . ?
C3 C2 C7 117.8(7) . . ?
C4 C3 C2 122.2(7) . . ?
C4 C3 H3 118.9 . . ?
C2 C3 H3 118.9 . . ?
C3 C4 C5 119.3(8) . . ?
C3 C4 H4 120.3 . . ?
C5 C4 H4 120.3 . . ?
C6 C5 C4 120.0(7) . . ?
C6 C5 H5 120.0 . . ?
C4 C5 H5 120.0 . . ?
C5 C6 C7 122.6(7) . . ?
C5 C6 H6 118.7 . . ?
C7 C6 H6 118.7 . . ?
C6 C7 C8 122.5(7) . . ?
C6 C7 C2 118.0(7) . . ?
C8 C7 C2 119.5(7) . . ?
C9 C8 C7 118.1(7) . . ?
C9 C8 P2 124.2(6) . . ?
C7 C8 P2 117.7(5) . . ?
C8 C9 C14 119.3(7) . . ?
C8 C9 C10 122.1(7) . . ?
C14 C9 C10 118.6(7) . . ?
C11 C10 C9 120.3(8) . . ?
C11 C10 H10 119.8 . . ?
C9 C10 H10 119.8 . . ?
C10 C11 C12 121.7(8) . . ?
C10 C11 H11 119.2 . . ?
C12 C11 H11 119.2 . . ?
C13 C12 C11 119.2(7) . . ?
C13 C12 H12 120.4 . . ?
C11 C12 H12 120.4 . . ?
C12 C13 C14 122.6(7) . . ?
C12 C13 H13 118.7 . . ?
C14 C13 H13 118.7 . . ?
C1 C14 C13 123.4(7) . . ?
C1 C14 C9 119.0(7) . . ?
C13 C14 C9 117.5(7) . . ?
C15 S1 Au1 102.4(4) . . ?
C16 C15 C20 115.4(9) . . ?
C16 C15 S1 124.3(7) . . ?
C20 C15 S1 120.3(7) . . ?
C15 C16 C17 122.5(10) . . ?
C15 C16 H16 118.8 . . ?
C17 C16 H16 118.8 . . ?
C18 C17 C16 119.2(10) . . ?
C18 C17 H17 120.4 . . ?
C16 C17 H17 120.4 . . ?
C17 C18 C19 122.3(11) . . ?
C17 C18 H18 118.8 . . ?
C19 C18 H18 118.8 . . ?
C20 C19 C18 117.0(10) . . ?
C20 C19 H19 121.5 . . ?
C18 C19 H19 121.5 . . ?
C19 C20 C15 123.3(9) . . ?
C19 C20 H20 118.3 . . ?
C15 C20 H20 118.3 . . ?
C15X S1X Au1 94.6(8) . . ?
C16X C15X C20X 115.3(9) . . ?
C16X C15X S1X 124.1(7) . . ?
C20X C15X S1X 120.2(7) . . ?
C15X C16X C17X 122.3(10) . . ?
C15X C16X H16X 118.8 . . ?
C17X C16X H16X 118.8 . . ?
C18X C17X C16X 119.0(10) . . ?
C18X C17X H17X 120.5 . . ?
C16X C17X H17X 120.5 . . ?
C17X C18X C19X 122.2(11) . . ?
C17X C18X H18X 118.9 . . ?
C19X C18X H18X 118.9 . . ?
C20X C19X C18X 117.0(10) . . ?
C20X C19X H19X 121.5 . . ?
C18X C19X H19X 121.5 . . ?
C19X C20X C15X 123.3(10) . . ?
C19X C20X H20X 118.3 . . ?
C15X C20X H20X 118.3 . . ?
C2V C1V C6V 119.0(8) . . ?
C2V C1V P2 120.2(6) . . ?
C6V C1V P2 120.8(6) . . ?
C3V C2V C1V 119.9(9) . . ?
C3V C2V H2V 120.0 . . ?
C1V C2V H2V 120.0 . . ?
C4V C3V C2V 120.6(10) . . ?
C4V C3V H3V 119.7 . . ?
C2V C3V H3V 119.7 . . ?
C3V C4V C5V 120.5(10) . . ?
C3V C4V H4V 119.7 . . ?
C5V C4V H4V 119.7 . . ?
C6V C5V C4V 119.9(10) . . ?
C6V C5V H5V 120.0 . . ?
C4V C5V H5V 120.0 . . ?
C5V C6V C1V 120.0(9) . . ?
C5V C6V H6V 120.0 . . ?
C1V C6V H6V 120.0 . . ?
C2W C1W C6W 119.0(8) . . ?
C2W C1W P2 124.3(7) . . ?
C6W C1W P2 116.4(6) . . ?
C3W C2W C1W 122.3(9) . . ?
C3W C2W H2W 118.9 . . ?
C1W C2W H2W 118.9 . . ?
C2W C3W C4W 119.8(9) . . ?
C2W C3W H3W 120.1 . . ?
C4W C3W H3W 120.1 . . ?
C3W C4W C5W 119.4(9) . . ?
C3W C4W H4W 120.3 . . ?
C5W C4W H4W 120.3 . . ?
C4W C5W C6W 120.4(9) . . ?
C4W C5W H5W 119.8 . . ?
C6W C5W H5W 119.8 . . ?
C1W C6W C5W 119.0(8) . . ?
C1W C6W H6W 120.5 . . ?
C5W C6W H6W 120.5 . . ?
C8W C7W C12W 117.7(17) . . ?
C8W C7W P2 115.3(13) . . ?
C12W C7W P2 126.8(12) . . ?
C9W C8W C7W 122(2) . . ?
C9W C8W H8W 119.0 . . ?
C7W C8W H8W 119.0 . . ?
C8W C9W C10W 121(2) . . ?
C8W C9W H9W 119.4 . . ?
C10W C9W H9W 119.4 . . ?
C9W C10W C11W 118(2) . . ?
C9W C10W H10W 120.9 . . ?
C11W C10W H10W 120.9 . . ?
C10W C11W C12W 120(2) . . ?
C10W C11W H11W 120.0 . . ?
C12W C11W H11W 120.0 . . ?
C7W C12W C11W 120(2) . . ?
C7W C12W H12W 120.2 . . ?
C11W C12W H12W 120.2 . . ?
C2Y C1Y C6Y 118.2(7) . . ?
C2Y C1Y P1 119.3(6) . . ?
C6Y C1Y P1 122.2(6) . . ?
C3Y C2Y C1Y 121.1(7) . . ?
C3Y C2Y H2Y 119.5 . . ?
C1Y C2Y H2Y 119.5 . . ?
C4Y C3Y C2Y 119.4(8) . . ?
C4Y C3Y H3Y 120.3 . . ?
C2Y C3Y H3Y 120.3 . . ?
C5Y C4Y C3Y 120.1(8) . . ?
C5Y C4Y H4Y 119.9 . . ?
C3Y C4Y H4Y 119.9 . . ?
C6Y C5Y C4Y 120.8(8) . . ?
C6Y C5Y H5Y 119.6 . . ?
C4Y C5Y H5Y 119.6 . . ?
C5Y C6Y C1Y 120.3(8) . . ?
C5Y C6Y H6Y 119.8 . . ?
C1Y C6Y H6Y 119.8 . . ?
C2Z C1Z C6Z 118.2(9) . . ?
C2Z C1Z P1 122.9(8) . . ?
C6Z C1Z P1 118.9(7) . . ?
C1Z C2Z C3Z 120.4(10) . . ?
C1Z C2Z H2Z 119.8 . . ?
C3Z C2Z H2Z 119.8 . . ?
C4Z C3Z C2Z 119.7(10) . . ?
C4Z C3Z H3Z 120.2 . . ?
C2Z C3Z H3Z 120.2 . . ?
C5Z C4Z C3Z 120.5(10) . . ?
C5Z C4Z H4Z 119.8 . . ?
C3Z C4Z H4Z 119.8 . . ?
C6Z C5Z C4Z 119.7(11) . . ?
C6Z C5Z H5Z 120.1 . . ?
C4Z C5Z H5Z 120.1 . . ?
C5Z C6Z C1Z 121.4(10) . . ?
C5Z C6Z H6Z 119.3 . . ?
C1Z C6Z H6Z 119.3 . . ?
C8Z C7Z C12Z 119.4(10) . . ?
C8Z C7Z P1 113.4(9) . . ?
C12Z C7Z P1 126.7(8) . . ?
C7Z C8Z C9Z 120.1(11) . . ?
C7Z C8Z H8Z 120.0 . . ?
C9Z C8Z H8Z 120.0 . . ?
C10Z C9Z C8Z 119.2(11) . . ?
C10Z C9Z H9Z 120.4 . . ?
C8Z C9Z H9Z 120.4 . . ?
C9Z C10Z C11Z 120.6(11) . . ?
C9Z C10Z H10Z 119.7 . . ?
C11Z C10Z H10Z 119.7 . . ?
C12Z C11Z C10Z 120.4(12) . . ?
C12Z C11Z H11Z 119.8 . . ?
C10Z C11Z H11Z 119.8 . . ?
C11Z C12Z C7Z 120.2(11) . . ?
C11Z C12Z H12Z 119.9 . . ?
C7Z C12Z H12Z 119.9 . . ?
O1S C1S C2S 122(2) . . ?
O1S C1S C3S 115(2) . . ?
C2S C1S C3S 123(2) . . ?
C1S C2S H2SA 120.0 . . ?
C1S C2S H2SB 120.0 . . ?
H2SA C2S H2SB 120.0 . . ?
C1S C3S H3SA 109.5 . . ?
C1S C3S H3SB 109.5 . . ?
H3SA C3S H3SB 109.5 . . ?
C1S C3S H3SC 109.5 . . ?
H3SA C3S H3SC 109.5 . . ?
H3SB C3S H3SC 109.5 . . ?

loop_
_geom_bond_atom_site_label_1
_geom_bond_atom_site_label_2
_geom_bond_distance
_geom_bond_site_symmetry_2
_geom_bond_publ_flag
Au1 P1 2.251(2) . ?
Au1 S1X 2.312(2) . ?
Au1 S1 2.312(2) . ?
Au1 Au2 3.3082(6) 3_666 ?
Au2 P2 2.2327(19) . ?
Au2 Cl1 2.3026(19) . ?
P1 C1Y 1.814(8) . ?
P1 C7Z 1.823(8) . ?
P1 C1Z 1.823(8) . ?
P1 C1 1.835(7) . ?
P2 C7W 1.818(8) . ?
P2 C1W 1.818(8) . ?
P2 C8 1.819(8) . ?
P2 C1V 1.830(8) . ?
C1 C2 1.398(10) . ?
C1 C14 1.399(10) . ?
C2 C3 1.413(10) . ?
C2 C7 1.450(10) . ?
C3 C4 1.372(11) . ?
C3 H3 0.9500 . ?
C4 C5 1.425(11) . ?
C4 H4 0.9500 . ?
C5 C6 1.348(11) . ?
C5 H5 0.9500 . ?
C6 C7 1.413(10) . ?
C6 H6 0.9500 . ?
C7 C8 1.423(10) . ?
C8 C9 1.423(10) . ?
C9 C14 1.439(10) . ?
C9 C10 1.446(11) . ?
C10 C11 1.358(11) . ?
C10 H10 0.9500 . ?
C11 C12 1.413(11) . ?
C11 H11 0.9500 . ?
C12 C13 1.361(11) . ?
C12 H12 0.9500 . ?
C13 C14 1.429(10) . ?
C13 H13 0.9500 . ?
S1 C15 1.792(10) . ?
C15 C16 1.360(13) . ?
C15 C20 1.460(13) . ?
C16 C17 1.405(14) . ?
C16 H16 0.9500 . ?
C17 C18 1.365(14) . ?
C17 H17 0.9500 . ?
C18 C19 1.394(13) . ?
C18 H18 0.9500 . ?
C19 C20 1.363(14) . ?
C19 H19 0.9500 . ?
C20 H20 0.9500 . ?
S1X C15X 1.792(10) . ?
C15X C16X 1.360(13) . ?
C15X C20X 1.460(13) . ?
C16X C17X 1.405(14) . ?
C16X H16X 0.9500 . ?
C17X C18X 1.366(14) . ?
C17X H17X 0.9500 . ?
C18X C19X 1.394(13) . ?
C18X H18X 0.9500 . ?
C19X C20X 1.363(14) . ?
C19X H19X 0.9500 . ?
C20X H20X 0.9500 . ?
C1V C2V 1.384(11) . ?
C1V C6V 1.394(11) . ?
C2V C3V 1.378(13) . ?
C2V H2V 0.9500 . ?
C3V C4V 1.347(14) . ?
C3V H3V 0.9500 . ?
C4V C5V 1.378(15) . ?
C4V H4V 0.9500 . ?
C5V C6V 1.371(13) . ?
C5V H5V 0.9500 . ?
C6V H6V 0.9500 . ?
C1W C2W 1.386(11) . ?
C1W C6W 1.405(12) . ?
C2W C3W 1.369(12) . ?
C2W H2W 0.9500 . ?
C3W C4W 1.392(13) . ?
C3W H3W 0.9500 . ?
C4W C5W 1.403(12) . ?
C4W H4W 0.9500 . ?
C5W C6W 1.408(12) . ?
C5W H5W 0.9500 . ?
C6W H6W 0.9500 . ?
C7W C8W 1.386(19) . ?
C7W C12W 1.411(19) . ?
C8W C9W 1.37(2) . ?
C8W H8W 0.9500 . ?
C9W C10W 1.38(2) . ?
C9W H9W 0.9500 . ?
C10W C11W 1.41(2) . ?
C10W H10W 0.9500 . ?
C11W C12W 1.41(2) . ?
C11W H11W 0.9500 . ?
C12W H12W 0.9500 . ?
C1Y C2Y 1.389(11) . ?
C1Y C6Y 1.404(10) . ?
C2Y C3Y 1.381(11) . ?
C2Y H2Y 0.9500 . ?
C3Y C4Y 1.378(11) . ?
C3Y H3Y 0.9500 . ?
C4Y C5Y 1.377(12) . ?
C4Y H4Y 0.9500 . ?
C5Y C6Y 1.362(11) . ?
C5Y H5Y 0.9500 . ?
C6Y H6Y 0.9500 . ?
C1Z C2Z 1.387(12) . ?
C1Z C6Z 1.411(12) . ?
C2Z C3Z 1.414(14) . ?
C2Z H2Z 0.9500 . ?
C3Z C4Z 1.384(16) . ?
C3Z H3Z 0.9500 . ?
C4Z C5Z 1.383(15) . ?
C4Z H4Z 0.9500 . ?
C5Z C6Z 1.380(13) . ?
C5Z H5Z 0.9500 . ?
C6Z H6Z 0.9500 . ?
C7Z C8Z 1.387(12) . ?
C7Z C12Z 1.407(13) . ?
C8Z C9Z 1.417(14) . ?
C8Z H8Z 0.9500 . ?
C9Z C10Z 1.384(16) . ?
C9Z H9Z 0.9500 . ?
C10Z C11Z 1.385(15) . ?
C10Z H10Z 0.9500 . ?
C11Z C12Z 1.380(13) . ?
C11Z H11Z 0.9500 . ?
C12Z H12Z 0.9500 . ?
O1S C1S 1.27(3) . ?
C1S C2S 1.28(3) . ?
C1S C3S 1.50(3) . ?
C2S H2SA 0.9500 . ?
C2S H2SB 0.9500 . ?
C3S H3SA 0.9800 . ?
C3S H3SB 0.9800 . ?
C3S H3SC 0.9800 . ?

loop_
_geom_torsion_atom_site_label_1
_geom_torsion_atom_site_label_2
_geom_torsion_atom_site_label_3
_geom_torsion_atom_site_label_4
_geom_torsion
_geom_torsion_site_symmetry_1
_geom_torsion_site_symmetry_2
_geom_torsion_site_symmetry_3
_geom_torsion_site_symmetry_4
_geom_torsion_publ_flag
C1Y P1 C1 C2 31.2(7) . . . . ?
C7Z P1 C1 C2 138.6(6) . . . . ?
C1Z P1 C1 C2 138.6(6) . . . . ?
Au1 P1 C1 C2 -99.9(6) . . . . ?
C1Y P1 C1 C14 -148.3(6) . . . . ?
C7Z P1 C1 C14 -40.8(7) . . . . ?
C1Z P1 C1 C14 -40.8(7) . . . . ?
Au1 P1 C1 C14 80.7(6) . . . . ?
C14 C1 C2 C3 -161.1(7) . . . . ?
P1 C1 C2 C3 19.5(10) . . . . ?
C14 C1 C2 C7 18.8(10) . . . . ?
P1 C1 C2 C7 -160.7(5) . . . . ?
C1 C2 C3 C4 180.0(7) . . . . ?
C7 C2 C3 C4 0.2(11) . . . . ?
C2 C3 C4 C5 1.1(12) . . . . ?
C3 C4 C5 C6 -1.9(11) . . . . ?
C4 C5 C6 C7 1.5(11) . . . . ?
C5 C6 C7 C8 179.7(7) . . . . ?
C5 C6 C7 C2 -0.2(10) . . . . ?
C1 C2 C7 C6 179.6(6) . . . . ?
C3 C2 C7 C6 -0.6(10) . . . . ?
C1 C2 C7 C8 -0.4(10) . . . . ?
C3 C2 C7 C8 179.5(7) . . . . ?
C6 C7 C8 C9 162.0(7) . . . . ?
C2 C7 C8 C9 -18.1(10) . . . . ?
C6 C7 C8 P2 -19.0(9) . . . . ?
C2 C7 C8 P2 160.9(5) . . . . ?
C7W P2 C8 C9 26.1(7) . . . . ?
C1W P2 C8 C9 26.1(7) . . . . ?
C1V P2 C8 C9 134.6(6) . . . . ?
Au2 P2 C8 C9 -101.3(6) . . . . ?
C7W P2 C8 C7 -152.8(5) . . . . ?
C1W P2 C8 C7 -152.8(5) . . . . ?
C1V P2 C8 C7 -44.3(6) . . . . ?
Au2 P2 C8 C7 79.8(6) . . . . ?
C7 C8 C9 C14 18.7(10) . . . . ?
P2 C8 C9 C14 -160.1(5) . . . . ?
C7 C8 C9 C10 -161.5(7) . . . . ?
P2 C8 C9 C10 19.6(10) . . . . ?
C8 C9 C10 C11 178.0(7) . . . . ?
C14 C9 C10 C11 -2.3(11) . . . . ?
C9 C10 C11 C12 0.2(12) . . . . ?
C10 C11 C12 C13 2.1(12) . . . . ?
C11 C12 C13 C14 -2.4(12) . . . . ?
C2 C1 C14 C13 158.9(7) . . . . ?
P1 C1 C14 C13 -21.6(10) . . . . ?
C2 C1 C14 C9 -18.2(10) . . . . ?
P1 C1 C14 C9 161.2(5) . . . . ?
C12 C13 C14 C1 -176.9(7) . . . . ?
C12 C13 C14 C9 0.3(11) . . . . ?
C8 C9 C14 C1 -1.0(10) . . . . ?
C10 C9 C14 C1 179.3(6) . . . . ?
C8 C9 C14 C13 -178.3(6) . . . . ?
C10 C9 C14 C13 2.0(10) . . . . ?
Au1 S1 C15 C16 135.7(10) . . . . ?
Au1 S1 C15 C20 -41.5(9) . . . . ?
C20 C15 C16 C17 -4.3(16) . . . . ?
S1 C15 C16 C17 178.3(8) . . . . ?
C15 C16 C17 C18 3.0(17) . . . . ?
C16 C17 C18 C19 -3.0(16) . . . . ?
C17 C18 C19 C20 4.6(15) . . . . ?
C18 C19 C20 C15 -6.2(15) . . . . ?
C16 C15 C20 C19 6.2(16) . . . . ?
S1 C15 C20 C19 -176.4(8) . . . . ?
Au1 S1X C15X C16X 117.4(18) . . . . ?
Au1 S1X C15X C20X -70(2) . . . . ?
C20X C15X C16X C17X -5(3) . . . . ?
S1X C15X C16X C17X 168(3) . . . . ?
C15X C16X C17X C18X 10(3) . . . . ?
C16X C17X C18X C19X -6(4) . . . . ?
C17X C18X C19X C20X -2(4) . . . . ?
C18X C19X C20X C15X 7(4) . . . . ?
C16X C15X C20X C19X -4(3) . . . . ?
S1X C15X C20X C19X -177(2) . . . . ?
C7W P2 C1V C2V -105.7(7) . . . . ?
C1W P2 C1V C2V -105.7(7) . . . . ?
C8 P2 C1V C2V 141.2(7) . . . . ?
Au2 P2 C1V C2V 16.5(8) . . . . ?
C7W P2 C1V C6V 74.2(7) . . . . ?
C1W P2 C1V C6V 74.2(7) . . . . ?
C8 P2 C1V C6V -38.9(7) . . . . ?
Au2 P2 C1V C6V -163.6(6) . . . . ?
C6V C1V C2V C3V 0.9(13) . . . . ?
P2 C1V C2V C3V -179.2(7) . . . . ?
C1V C2V C3V C4V -0.7(15) . . . . ?
C2V C3V C4V C5V -0.8(16) . . . . ?
C3V C4V C5V C6V 2.0(16) . . . . ?
C4V C5V C6V C1V -1.8(15) . . . . ?
C2V C1V C6V C5V 0.4(13) . . . . ?
P2 C1V C6V C5V -179.6(7) . . . . ?
C8 P2 C1W C2W 47.7(12) . . . . ?
C1V P2 C1W C2W -60.5(12) . . . . ?
Au2 P2 C1W C2W 176.3(11) . . . . ?
C8 P2 C1W C6W -139.6(8) . . . . ?
C1V P2 C1W C6W 112.2(8) . . . . ?
Au2 P2 C1W C6W -11.0(9) . . . . ?
C6W C1W C2W C3W 1(2) . . . . ?
P2 C1W C2W C3W 173.8(12) . . . . ?
C1W C2W C3W C4W 1(2) . . . . ?
C2W C3W C4W C5W 0(2) . . . . ?
C3W C4W C5W C6W -3.7(18) . . . . ?
C2W C1W C6W C5W -4.6(18) . . . . ?
P2 C1W C6W C5W -177.7(9) . . . . ?
C4W C5W C6W C1W 5.9(19) . . . . ?
C8 P2 C7W C8W 51(4) . . . . ?
C1V P2 C7W C8W -57(4) . . . . ?
Au2 P2 C7W C8W 179(4) . . . . ?
C8 P2 C7W C12W -134(3) . . . . ?
C1V P2 C7W C12W 118(3) . . . . ?
Au2 P2 C7W C12W -5(3) . . . . ?
C12W C7W C8W C9W 5(8) . . . . ?
P2 C7W C8W C9W -180(5) . . . . ?
C7W C8W C9W C10W -9(10) . . . . ?
C8W C9W C10W C11W 2(8) . . . . ?
C9W C10W C11W C12W 9(7) . . . . ?
C8W C7W C12W C11W 6(7) . . . . ?
P2 C7W C12W C11W -169(3) . . . . ?
C10W C11W C12W C7W -13(7) . . . . ?
C7Z P1 C1Y C2Y 115.9(6) . . . . ?
C1Z P1 C1Y C2Y 115.9(6) . . . . ?
C1 P1 C1Y C2Y -134.9(6) . . . . ?
Au1 P1 C1Y C2Y -5.6(7) . . . . ?
C7Z P1 C1Y C6Y -58.1(7) . . . . ?
C1Z P1 C1Y C6Y -58.1(7) . . . . ?
C1 P1 C1Y C6Y 51.2(7) . . . . ?
Au1 P1 C1Y C6Y -179.6(6) . . . . ?
C6Y C1Y C2Y C3Y -1.9(12) . . . . ?
P1 C1Y C2Y C3Y -176.2(6) . . . . ?
C1Y C2Y C3Y C4Y 3.4(12) . . . . ?
C2Y C3Y C4Y C5Y -3.6(13) . . . . ?
C3Y C4Y C5Y C6Y 2.4(14) . . . . ?
C4Y C5Y C6Y C1Y -0.9(14) . . . . ?
C2Y C1Y C6Y C5Y 0.7(12) . . . . ?
P1 C1Y C6Y C5Y 174.7(7) . . . . ?
C1Y P1 C1Z C2Z -103.3(12) . . . . ?
C1 P1 C1Z C2Z 145.2(12) . . . . ?
Au1 P1 C1Z C2Z 22.1(12) . . . . ?
C1Y P1 C1Z C6Z 77.6(17) . . . . ?
C1 P1 C1Z C6Z -34.0(17) . . . . ?
Au1 P1 C1Z C6Z -157.1(16) . . . . ?
C6Z C1Z C2Z C3Z -2(3) . . . . ?
P1 C1Z C2Z C3Z 179.0(12) . . . . ?
C1Z C2Z C3Z C4Z 1(2) . . . . ?
C2Z C3Z C4Z C5Z -2(3) . . . . ?
C3Z C4Z C5Z C6Z 3(3) . . . . ?
C4Z C5Z C6Z C1Z -4(4) . . . . ?
C2Z C1Z C6Z C5Z 3(4) . . . . ?
P1 C1Z C6Z C5Z -178(2) . . . . ?
C1Y P1 C7Z C8Z -92.4(13) . . . . ?
C1 P1 C7Z C8Z 156.0(13) . . . . ?
Au1 P1 C7Z C8Z 32.9(13) . . . . ?
C1Y P1 C7Z C12Z 79(2) . . . . ?
C1 P1 C7Z C12Z -32(2) . . . . ?
Au1 P1 C7Z C12Z -156(2) . . . . ?
C12Z C7Z C8Z C9Z 3(3) . . . . ?
P1 C7Z C8Z C9Z 175.4(15) . . . . ?
C7Z C8Z C9Z C10Z -3(3) . . . . ?
C8Z C9Z C10Z C11Z 2(3) . . . . ?
C9Z C10Z C11Z C12Z -1(4) . . . . ?
C10Z C11Z C12Z C7Z 1(5) . . . . ?
C8Z C7Z C12Z C11Z -2(4) . . . . ?
P1 C7Z C12Z C11Z -173(2) . . . . ?
